data_7055323
loop_
_publ_author_name
'Liu, Sui-Jun'
'Han, Song-De'
'Chang, Ze'
'Bu, Xian-He'

_publ_section_title
;
 Cluster- and chain-based magnetic MOFs derived from 3d metal ions and
 1,3,5-benzenetricarboxylate
;
_journal_issue 3
_journal_name_full 'New J. Chem.'
_journal_page_first 2680
_journal_paper_doi 10.1039/C5NJ02161H
_journal_volume 40
_journal_year 2016
_chemical_formula_moiety '0.25(C88 H48 Mn12 O64)'
_chemical_formula_sum 'C22 H12 Mn3 O16'
_chemical_formula_weight 697.14
_space_group_crystal_system orthorhombic
_space_group_IT_number 57
_space_group_name_Hall '-P 2c 2b'
_space_group_name_H-M_alt 'P b c m'
_symmetry_space_group_name_Hall '-P 2c 2b'
_symmetry_space_group_name_H-M 'P b c m'
_atom_sites_solution_hydrogens geom
_audit_creation_date 2015-12-15
_audit_creation_method
;
Olex2 1.2-dev
(compiled 2015.11.10 svn.r3248 for OlexSys, GUI svn.r3563)
;
_audit_update_record
;
2016-01-08 deposited with the CCDC.
2016-01-19 downloaded from the CCDC.
;
_cell_angle_alpha 90
_cell_angle_beta 90
_cell_angle_gamma 90
_cell_formula_units_Z 4
_cell_length_a 12.692(3)
_cell_length_b 14.424(3)
_cell_length_c 21.492(4)
_cell_measurement_reflns_used 3564
_cell_measurement_temperature 293(2)
_cell_measurement_theta_max 25
_cell_measurement_theta_min 2.98
_cell_volume 3934.5(14)
_computing_molecular_graphics 'Olex2 (Dolomanov et al., 2009)'
_computing_publication_material 'Olex2 (Dolomanov et al., 2009)'
_computing_structure_refinement 'ShelXL (Sheldrick, 2015)'
_diffrn_ambient_temperature 293.0
_diffrn_measured_fraction_theta_full 0.998
_diffrn_measured_fraction_theta_max 0.998
_diffrn_measurement_device_type 'Rigaku SCX-mini'
_diffrn_measurement_method '\w scans'
_diffrn_radiation_type MoK\a
_diffrn_radiation_wavelength 0.71073
_diffrn_reflns_av_R_equivalents 0.1527
_diffrn_reflns_av_unetI/netI 0.0763
_diffrn_reflns_Laue_measured_fraction_full 0.998
_diffrn_reflns_Laue_measured_fraction_max 0.998
_diffrn_reflns_limit_h_max 15
_diffrn_reflns_limit_h_min -15
_diffrn_reflns_limit_k_max 17
_diffrn_reflns_limit_k_min -17
_diffrn_reflns_limit_l_max 25
_diffrn_reflns_limit_l_min -25
_diffrn_reflns_number 31002
_diffrn_reflns_point_group_measured_fraction_full 0.998
_diffrn_reflns_point_group_measured_fraction_max 0.998
_diffrn_reflns_theta_full 25.005
_diffrn_reflns_theta_max 25.005
_diffrn_reflns_theta_min 2.979
_exptl_absorpt_coefficient_mu 1.000
_exptl_absorpt_correction_T_max 0.817
_exptl_absorpt_correction_T_min 0.784
_exptl_absorpt_correction_type multi-scan
_exptl_crystal_colour colourless
_exptl_crystal_density_diffrn 1.177
_exptl_crystal_description block
_exptl_crystal_F_000 1388
_exptl_crystal_size_max 0.24
_exptl_crystal_size_mid 0.22
_exptl_crystal_size_min 0.2
_refine_diff_density_max 0.578
_refine_diff_density_min -0.444
_refine_diff_density_rms 0.090
_refine_ls_extinction_method none
_refine_ls_goodness_of_fit_ref 1.151
_refine_ls_hydrogen_treatment constr
_refine_ls_matrix_type full
_refine_ls_number_parameters 203
_refine_ls_number_reflns 3564
_refine_ls_number_restraints 62
_refine_ls_restrained_S_all 1.154
_refine_ls_R_factor_all 0.1111
_refine_ls_R_factor_gt 0.0852
_refine_ls_shift/su_max 0.000
_refine_ls_shift/su_mean 0.000
_refine_ls_structure_factor_coef Fsqd
_refine_ls_weighting_details 'w=1/[\s^2^(Fo^2^)+(0.0601P)^2^+12.1819P] where P=(Fo^2^+2Fc^2^)/3'
_refine_ls_weighting_scheme calc
_refine_ls_wR_factor_gt 0.1730
_refine_ls_wR_factor_ref 0.1845
_reflns_Friedel_coverage 0.000
_reflns_number_gt 2709
_reflns_number_total 3564
_reflns_threshold_expression 'I > 2\s(I)'
_cod_data_source_file c5nj02161h2.cif
_cod_data_source_block 3
_cod_depositor_comments
;
The following automatic conversions were performed:

'_exptl_absorpt_correction_type' value 'Multi-scan' changed to
'multi-scan' according to
/usr/data/users/saulius/crontab/automatic-downloads/rss-feeds/RSC/lib/dictionaries/cif_core.dic
dictionary named 'cif_core.dic' version 2.4.2 from 2011-04-26.

Automatic conversion script
Id: cif_fix_values 4268 2015-11-12 08:31:59Z antanas 

 Adding full bibliography for 7055321--7055323.cif.
;
_cod_database_code 7055323
_shelx_space_group_comment
;
The symmetry employed for this shelxl refinement is uniquely defined
by the following loop, which should always be used as a source of
symmetry information in preference to the above space-group names.
They are only intended as comments.
;
_olex2_refinement_description
;
1. Fixed Uiso
 At 1.2 times of:
  All C(H) groups
 At 1.5 times of:
  All C(H,H,H) groups
2. Restrained distances
 O8-C6 \\sim C6-O8A
 with sigma of 0.02
 O8A-C6 \\sim O8-C6
 with sigma of 0.001
3. Rigid bond restraints
 C6, O8, O8A
 with sigma for 1-2 distances of 0.001 and sigma for 1-3 distances of 0.001
 Mn1, O5
 with sigma for 1-2 distances of 0.01 and sigma for 1-3 distances of 0.01
4. Uiso/Uaniso restraints and constraints
Uanis(O8A) \\sim Ueq: with sigma of 0.01 and sigma for terminal atoms of 0.02
5. Rigid body (RIGU) restrains
 C2, C3, C4, C5, C6, O8A
 with sigma for 1-2 distances of 0.004 and sigma for 1-3 distances of 0.004
 O8, C6, C5, C4, C3, C2
 with sigma for 1-2 distances of 0.004 and sigma for 1-3 distances of 0.004
 O1, O2, C1, C3
 with sigma for 1-2 distances of 0.004 and sigma for 1-3 distances of 0.004
6. Others
 Fixed Sof: O8(0.5) O8A(0.5)
7.a Aromatic/amide H refined with riding coordinates:
 C9(H9), C10(H10), C2(H2), C4(H4)
7.b Idealised Me refined as rotating group:
 C14(H14A,H14B,H14C)
;
_shelx_shelxl_version_number 2014/7
_olex2_submission_special_instructions 'No special instructions were received'

loop_
_space_group_symop_operation_xyz
'x, y, z'
'-x, -y, z+1/2'
'x, -y+1/2, -z'
'-x, y+1/2, -z+1/2'
'-x, -y, -z'
'x, y, -z-1/2'
'-x, y-1/2, z'
'x, -y-1/2, z-1/2'

loop_
_atom_site_label
_atom_site_type_symbol
_atom_site_fract_x
_atom_site_fract_y
_atom_site_fract_z
_atom_site_U_iso_or_equiv
_atom_site_adp_type
_atom_site_occupancy
_atom_site_site_symmetry_order
_atom_site_calc_flag
_atom_site_refinement_flags_posn
_atom_site_refinement_flags_adp
_atom_site_refinement_flags_occupancy
_atom_site_disorder_assembly
_atom_site_disorder_group
O6 O 0.3192(4) 0.2654(3) -0.0678(2) 0.0587(14) Uani 1 1 d . . . . .
Mn1 Mn 0.27295(7) 0.37110(6) 0.03244(5) 0.0298(3) Uani 1 1 d . U . . .
Mn2 Mn 0.5000 0.5000 0.0000 0.0265(3) Uani 1 2 d S T P . .
C12 C -0.0748(6) 0.7500 0.0000 0.036(2) Uani 1 2 d S T P . .
O2 O 0.4270(5) 0.4474(5) 0.0843(2) 0.0826(19) Uani 1 1 d . U . . .
C1 C 0.3774(6) 0.4409(5) 0.1329(3) 0.0453(16) Uani 1 1 d . U . . .
C11 C 0.0440(6) 0.7500 0.0000 0.032(2) Uani 1 2 d S T P . .
O5 O 0.4081(4) 0.3813(3) -0.0346(3) 0.0589(15) Uani 1 1 d . U . . .
C9 C 0.2617(7) 0.7500 0.0000 0.034(2) Uani 1 2 d S T P . .
H9 H 0.3366 0.7500 0.0000 0.041 Uiso 1 2 calc RS T P . .
C8 C 0.2086(4) 0.6664(4) -0.0037(3) 0.0318(15) Uani 1 1 d . . . . .
O1 O 0.2811(4) 0.4175(4) 0.1321(2) 0.0597(14) Uani 1 1 d . U . . .
O3 O 0.2192(3) 0.5026(3) 0.0010(2) 0.0461(12) Uani 1 1 d . . . . .
C10 C 0.0997(4) 0.6673(4) -0.0038(3) 0.0329(15) Uani 1 1 d . . . . .
H10 H 0.0623 0.6104 -0.0064 0.039 Uiso 1 1 calc R . . . .
C7 C 0.2693(5) 0.5772(4) -0.0058(3) 0.0380(16) Uani 1 1 d . . . . .
C2 C 0.3801(8) 0.4468(6) 0.2500 0.042(2) Uani 1 2 d S TU P . .
H2 H 0.3063 0.4358 0.2500 0.051 Uiso 1 2 calc RS T P . .
C3 C 0.4319(5) 0.4545(4) 0.1929(3) 0.0408(15) Uani 1 1 d . U . . .
C13 C 0.3995(5) 0.3142(4) -0.0714(3) 0.0405(17) Uani 1 1 d . . . . .
C4 C 0.5384(6) 0.4718(5) 0.1941(4) 0.056(2) Uani 1 1 d . U . . .
H4 H 0.5749 0.4797 0.1558 0.067 Uiso 1 1 calc R . . . .
C14 C 0.4840(8) 0.2943(7) -0.1156(5) 0.097(4) Uani 1 1 d . . . . .
H14A H 0.5283 0.2442 -0.0993 0.146 Uiso 1 1 calc GR . . . .
H14B H 0.5270 0.3501 -0.1216 0.146 Uiso 1 1 calc GR . . . .
H14C H 0.4535 0.2755 -0.1555 0.146 Uiso 1 1 calc GR . . . .
C5 C 0.5948(9) 0.4781(8) 0.2500 0.068(3) Uani 1 2 d S TU P A .
O7 O -0.1194(3) 0.8230(3) 0.0178(2) 0.0463(13) Uani 1 1 d . . . . .
O4 O 0.3671(3) 0.5835(3) -0.0121(3) 0.0575(15) Uani 1 1 d . . . . .
C6 C 0.7174(12) 0.4937(13) 0.2500 0.117(5) Uani 1 2 d DS TU P . .
O8 O 0.7642(14) 0.4678(14) 0.2984(7) 0.135(7) Uani 0.5 1 d D U . A 1
O8A O 0.7549(17) 0.5326(14) 0.2028(8) 0.140(7) Uani 0.5 1 d D U . A 2

loop_
_atom_site_aniso_label
_atom_site_aniso_U_11
_atom_site_aniso_U_22
_atom_site_aniso_U_33
_atom_site_aniso_U_23
_atom_site_aniso_U_13
_atom_site_aniso_U_12
O6 0.053(3) 0.049(3) 0.074(4) 0.017(3) -0.008(3) -0.018(3)
Mn1 0.0183(5) 0.0237(5) 0.0475(6) -0.0012(4) -0.0015(4) 0.0000(4)
Mn2 0.0171(6) 0.0246(6) 0.0379(7) 0.0000(6) 0.0016(6) 0.0020(5)
C12 0.013(4) 0.032(5) 0.064(6) -0.003(5) 0.000 0.000
O2 0.073(4) 0.134(5) 0.041(3) 0.027(3) 0.018(3) 0.022(4)
C1 0.065(4) 0.035(4) 0.036(3) 0.004(3) 0.001(3) 0.010(3)
C11 0.019(4) 0.022(4) 0.054(6) -0.002(4) 0.000 0.000
O5 0.033(3) 0.044(3) 0.100(4) -0.031(3) 0.002(3) -0.003(2)
C9 0.027(5) 0.030(5) 0.046(5) 0.014(4) 0.000 0.000
C8 0.023(3) 0.019(3) 0.054(4) 0.005(3) 0.000(3) -0.001(2)
O1 0.060(3) 0.067(3) 0.052(3) -0.009(3) -0.009(3) 0.000(3)
O3 0.026(2) 0.022(2) 0.090(4) 0.005(2) -0.004(3) 0.0016(19)
C10 0.018(3) 0.022(3) 0.058(4) -0.001(3) 0.002(3) -0.001(2)
C7 0.021(3) 0.031(4) 0.062(4) 0.007(3) -0.014(3) 0.007(3)
C2 0.048(5) 0.029(5) 0.049(5) 0.000 0.000 0.002(4)
C3 0.043(3) 0.031(3) 0.048(3) 0.005(3) 0.007(3) -0.003(3)
C13 0.034(4) 0.028(4) 0.060(5) 0.001(3) 0.000(3) -0.004(3)
C4 0.044(4) 0.055(5) 0.069(5) 0.010(4) 0.009(3) -0.014(3)
C14 0.099(8) 0.089(7) 0.103(8) -0.029(6) 0.069(7) -0.003(6)
C5 0.055(5) 0.062(8) 0.086(6) 0.000 0.000 -0.017(5)
O7 0.020(2) 0.030(2) 0.089(4) -0.009(2) 0.007(2) 0.0025(19)
O4 0.020(2) 0.029(2) 0.124(5) 0.012(3) 0.007(3) 0.007(2)
C6 0.058(7) 0.159(15) 0.135(9) 0.000 0.000 -0.039(7)
O8 0.069(9) 0.187(18) 0.148(10) -0.016(10) -0.027(8) -0.035(11)
O8A 0.094(10) 0.164(15) 0.163(10) 0.016(9) 0.023(8) -0.038(11)

loop_
_atom_type_symbol
_atom_type_description
_atom_type_scat_dispersion_real
_atom_type_scat_dispersion_imag
_atom_type_scat_source
C C 0.0030 0.0020 'International Tables Vol C Tables 4.2.6.8 and 6.1.1.4'
H H 0.0000 0.0000 'International Tables Vol C Tables 4.2.6.8 and 6.1.1.4'
Mn Mn 0.3370 0.7280 'International Tables Vol C Tables 4.2.6.8 and 6.1.1.4'
O O 0.0110 0.0060 'International Tables Vol C Tables 4.2.6.8 and 6.1.1.4'

loop_
_geom_angle_atom_site_label_1
_geom_angle_atom_site_label_2
_geom_angle_atom_site_label_3
_geom_angle
_geom_angle_site_symmetry_1
_geom_angle_site_symmetry_3
C13 O6 Mn1 138.7(5) . 3
O6 Mn1 O2 91.8(2) 3 .
O6 Mn1 O5 94.43(19) 3 .
O6 Mn1 O1 85.6(2) 3 .
O5 Mn1 O2 70.15(18) . .
O5 Mn1 O1 123.88(19) . .
O1 Mn1 O2 53.78(18) . .
O3 Mn1 O6 176.51(18) . 3
O3 Mn1 O2 90.01(19) . .
O3 Mn1 O5 88.99(18) . .
O3 Mn1 O1 93.0(2) . .
O7 Mn1 O6 90.20(18) 7 3
O7 Mn1 O2 159.97(18) 7 .
O7 Mn1 O5 129.55(19) 7 .
O7 Mn1 O1 106.6(2) 7 .
O7 Mn1 O3 87.09(16) 7 .
O2 Mn2 O2 180.0 . 5_665
O2 Mn2 O5 77.6(2) . .
O2 Mn2 O5 102.4(2) . 5_665
O2 Mn2 O5 77.6(2) 5_665 5_665
O2 Mn2 O5 102.4(2) 5_665 .
O5 Mn2 O5 180.0 . 5_665
O4 Mn2 O2 87.7(2) . .
O4 Mn2 O2 92.3(2) . 5_665
O4 Mn2 O2 87.7(2) 5_665 5_665
O4 Mn2 O2 92.3(2) 5_665 .
O4 Mn2 O5 88.76(18) 5_665 5_665
O4 Mn2 O5 91.23(18) 5_665 .
O4 Mn2 O5 88.77(18) . .
O4 Mn2 O5 91.24(18) . 5_665
O4 Mn2 O4 180.0(2) . 5_665
O7 C12 C11 116.8(4) 3_565 .
O7 C12 C11 116.8(4) . .
O7 C12 O7 126.4(7) . 3_565
Mn2 O2 Mn1 96.6(2) . .
C1 O2 Mn1 86.8(5) . .
C1 O2 Mn2 163.5(6) . .
O2 C1 O1 120.3(7) . .
O2 C1 C3 119.6(7) . .
O1 C1 C3 119.9(7) . .
C10 C11 C12 120.6(4) 3_565 .
C10 C11 C12 120.6(4) . .
C10 C11 C10 118.8(7) . 3_565
Mn2 O5 Mn1 103.8(2) . .
C13 O5 Mn1 106.7(4) . .
C13 O5 Mn2 149.2(5) . .
C8 C9 H9 119.2 . .
C8 C9 H9 119.2 3_565 .
C8 C9 C8 121.7(8) 3_565 .
C9 C8 C7 119.9(5) . .
C10 C8 C9 118.6(6) . .
C10 C8 C7 121.5(5) . .
C1 O1 Mn1 97.9(5) . .
C7 O3 Mn1 129.6(4) . .
C11 C10 H10 119.4 . .
C8 C10 C11 121.2(6) . .
C8 C10 H10 119.4 . .
O3 C7 C8 118.1(5) . .
O4 C7 C8 116.8(5) . .
O4 C7 O3 125.1(5) . .
C3 C2 H2 118.5 . .
C3 C2 H2 118.5 6_556 .
C3 C2 C3 123.0(10) 6_556 .
C2 C3 C1 122.4(7) . .
C4 C3 C1 120.1(7) . .
C4 C3 C2 117.4(7) . .
O6 C13 O5 118.1(6) . .
O6 C13 C14 122.1(7) . .
O5 C13 C14 119.8(7) . .
C3 C4 H4 119.0 . .
C3 C4 C5 122.0(8) . .
C5 C4 H4 119.0 . .
C13 C14 H14A 109.5 . .
C13 C14 H14B 109.5 . .
C13 C14 H14C 109.5 . .
H14A C14 H14B 109.5 . .
H14A C14 H14C 109.5 . .
H14B C14 H14C 109.5 . .
C4 C5 C4 118.0(11) 6_556 .
C4 C5 C6 121.0(5) . .
C4 C5 C6 121.0(5) 6_556 .
C12 O7 Mn1 138.1(4) . 7_565
C7 O4 Mn2 138.2(4) . .
O8 C6 C5 115.2(12) 6_556 .
O8 C6 C5 115.2(12) . .
O8 C6 O8 112(2) . 6_556
O8A C6 C5 116.1(14) 6_556 .
O8A C6 C5 116.1(14) . .
O8A C6 O8A 108(2) . 6_556

loop_
_geom_bond_atom_site_label_1
_geom_bond_atom_site_label_2
_geom_bond_distance
_geom_bond_site_symmetry_2
O6 Mn1 2.191(5) 3
O6 C13 1.240(7) .
Mn1 O6 2.191(5) 3
Mn1 O2 2.506(7) .
Mn1 O5 2.245(5) .
Mn1 O1 2.246(5) .
Mn1 O3 2.126(4) .
Mn1 O7 2.092(4) 7
Mn2 O2 2.171(5) 5_665
Mn2 O2 2.171(5) .
Mn2 O5 2.201(4) 5_665
Mn2 O5 2.201(4) .
Mn2 O4 2.089(4) .
Mn2 O4 2.089(4) 5_665
C12 C11 1.509(11) .
C12 O7 1.255(5) .
C12 O7 1.255(5) 3_565
O2 C1 1.224(8) .
C1 O1 1.268(8) .
C1 C3 1.476(10) .
C11 C10 1.389(7) .
C11 C10 1.389(7) 3_565
O5 C13 1.254(8) .
C9 H9 0.9500 .
C9 C8 1.384(7) .
C9 C8 1.384(7) 3_565
C8 C10 1.382(7) .
C8 C7 1.500(8) .
O3 C7 1.259(7) .
C10 H10 0.9500 .
C7 O4 1.252(7) .
C2 H2 0.9500 .
C2 C3 1.397(8) .
C2 C3 1.397(8) 6_556
C3 C4 1.375(9) .
C13 C14 1.462(10) .
C4 H4 0.9500 .
C4 C5 1.402(10) .
C14 H14A 0.9800 .
C14 H14B 0.9800 .
C14 H14C 0.9800 .
C5 C4 1.402(10) 6_556
C5 C6 1.572(19) .
O7 Mn1 2.092(4) 7_565
C6 O8 1.254(11) 6_556
C6 O8 1.254(11) .
C6 O8A 1.254(11) .
C6 O8A 1.254(11) 6_556

loop_
_geom_torsion_atom_site_label_1
_geom_torsion_atom_site_label_2
_geom_torsion_atom_site_label_3
_geom_torsion_atom_site_label_4
_geom_torsion
_geom_torsion_site_symmetry_1
_geom_torsion_site_symmetry_4
Mn1 O6 C13 O5 -104.5(8) 3 .
Mn1 O6 C13 C14 74.2(11) 3 .
Mn1 O2 C1 O1 -10.5(7) . .
Mn1 O2 C1 C3 165.4(6) . .
Mn1 O5 C13 O6 6.9(8) . .
Mn1 O5 C13 C14 -171.7(7) . .
Mn1 O3 C7 C8 -155.8(5) . .
Mn1 O3 C7 O4 21.5(11) . .
Mn2 O2 C1 O1 92(2) . .
Mn2 O2 C1 C3 -92(2) . .
Mn2 O5 C13 O6 179.2(6) . .
Mn2 O5 C13 C14 0.6(14) . .
C12 C11 C10 C8 -179.9(5) . .
O2 C1 O1 Mn1 11.9(8) . .
O2 C1 C3 C2 -179.1(7) . .
O2 C1 C3 C4 -1.8(10) . .
C1 C3 C4 C5 -175.1(8) . .
C11 C12 O7 Mn1 -177.6(3) . 7_565
C9 C8 C10 C11 -0.3(10) . .
C9 C8 C7 O3 168.7(6) . .
C9 C8 C7 O4 -8.8(10) . .
C8 C9 C8 C10 0.1(5) 3_565 .
C8 C9 C8 C7 -178.3(7) 3_565 .
C8 C7 O4 Mn2 163.2(5) . .
O1 C1 C3 C2 -3.1(10) . .
O1 C1 C3 C4 174.2(7) . .
O3 C7 O4 Mn2 -14.2(13) . .
C10 C11 C10 C8 0.1(5) 3_565 .
C10 C8 C7 O3 -9.6(10) . .
C10 C8 C7 O4 172.8(7) . .
C7 C8 C10 C11 178.1(5) . .
C2 C3 C4 C5 2.4(12) . .
C3 C1 O1 Mn1 -164.1(5) . .
C3 C2 C3 C1 176.4(5) 6_556 .
C3 C2 C3 C4 -1.0(13) 6_556 .
C3 C4 C5 C4 -3.8(16) . 6_556
C3 C4 C5 C6 177.3(11) . .
C4 C5 C6 O8 156.9(16) 6_556 6_556
C4 C5 C6 O8 -24(2) . 6_556
C4 C5 C6 O8 24(2) 6_556 .
C4 C5 C6 O8 -156.9(16) . .
C4 C5 C6 O8A 153.8(16) . 6_556
C4 C5 C6 O8A 25(2) . .
C4 C5 C6 O8A -25(2) 6_556 6_556
C4 C5 C6 O8A -153.8(16) 6_556 .
O7 C12 C11 C10 -16.1(4) 3_565 .
O7 C12 C11 C10 163.9(4) . .
O7 C12 C11 C10 -16.1(4) . 3_565
O7 C12 C11 C10 163.9(4) 3_565 3_565
O7 C12 O7 Mn1 2.4(3) 3_565 7_565
